data_1520536
loop_
_publ_author_name
'Crossley, D. L.'
'Cade, I. A.'
'Clark, E. R.'
'Escande, A.'
'Humphries, M. J.'
'King, S. M.'
'Vitorica-Yrezabal, I.'
'Ingleson, M. J.'
'Turner, M. L.'

_publ_section_title
;
 Enhancing electron affinity and tuning band gap in donor--acceptor
 organic semiconductors by benzothiadiazole directed C--H borylation
;
_journal_issue 9
_journal_name_full 'Chem. Sci.'
_journal_page_first 5144
_journal_paper_doi 10.1039/C5SC01800E
_journal_volume 6
_journal_year 2015
_chemical_compound_source 'University of Manchester'
_chemical_formula_moiety 'C65 H64 B2 N4 S2'
_chemical_formula_sum 'C65 H64 B2 N4 S2'
_chemical_formula_weight 987.00
_space_group_IT_number 88
_symmetry_cell_setting tetragonal
_symmetry_space_group_name_Hall '-I 4ad'
_symmetry_space_group_name_H-M 'I 41/a :2'
_atom_sites_solution_hydrogens difmap
_atom_sites_solution_primary other
_audit_update_record
;
2015-02-23 deposited with the CCDC.
2015-06-12 downloaded from the CCDC.
;
_cell_angle_alpha 90
_cell_angle_beta 90
_cell_angle_gamma 90
_cell_formula_units_Z 16
_cell_length_a 41.5940(9)
_cell_length_b 41.5940(9)
_cell_length_c 13.1413(6)
_cell_measurement_reflns_used 7633
_cell_measurement_temperature 149.99(19)
_cell_measurement_theta_max 26.5010
_cell_measurement_theta_min 3.4590
_cell_volume 22735.2(12)
_computing_cell_refinement 'CrysAlisPro, Agilent Technologies (2013)'
_computing_data_collection 'CrysAlisPro, Agilent Technologies (2013)'
_computing_data_reduction 'CrysAlisPro, Agilent Technologies (2013)'
_computing_molecular_graphics 'Ortep3 v. 2.02 (LJ Farrugia, 1997)'
_computing_publication_material 'CRYSTALS (Betteridge et al., 2003)'
_computing_structure_refinement 'CRYSTALS (Betteridge et al., 2003)'
_computing_structure_solution 'Superflip (Palatinus & Chapuis, 2007)'
_diffrn_ambient_temperature 149.99(19)
_diffrn_measured_fraction_theta_full 0.997
_diffrn_measured_fraction_theta_max 0.997
_diffrn_measurement_details
;
  1 omega  -49.00   44.00   0.7500   50.0000
omega____ theta____ kappa____ phi______ frames
    -       21.3360  -57.0000 -120.0000 124

  2 omega   52.00  101.50   0.7500   50.0000
omega____ theta____ kappa____ phi______ frames
    -       21.3360 -178.0000  -90.0000 66

  3 omega   -2.00   89.50   0.7500   50.0000
omega____ theta____ kappa____ phi______ frames
    -       21.3360   57.0000   30.0000 122

;
_diffrn_measurement_device_type 'SuperNova, Single source at offset), Eos'
_diffrn_measurement_method '\w scans'
_diffrn_radiation_monochromator mirror
_diffrn_radiation_source 'SuperNova (Mo) X-ray Source'
_diffrn_radiation_type 'Mo K\a'
_diffrn_radiation_wavelength 0.7107
_diffrn_reflns_av_R_equivalents 0.038
_diffrn_reflns_limit_h_max 30
_diffrn_reflns_limit_h_min -30
_diffrn_reflns_limit_k_max 43
_diffrn_reflns_limit_k_min 0
_diffrn_reflns_limit_l_max 13
_diffrn_reflns_limit_l_min 0
_diffrn_reflns_number 6933
_diffrn_reflns_theta_full 21.965
_diffrn_reflns_theta_max 21.965
_diffrn_reflns_theta_min 3.059
_diffrn_standards_number 0
_exptl_absorpt_coefficient_mu 0.137
_exptl_absorpt_correction_T_max 1.00000
_exptl_absorpt_correction_T_min 0.47428
_exptl_absorpt_correction_type multi-scan
_exptl_absorpt_process_details
;
CrysAlisPro, Agilent Technologies,
Version 1.171.36.24 (release 03-12-2012 CrysAlis171 .NET)
(compiled Dec  3 2012,18:21:49)
Empirical absorption correction using spherical harmonics,
 implemented in SCALE3 ABSPACK scaling algorithm.
;
_exptl_crystal_colour red
_exptl_crystal_density_diffrn 1.153
_exptl_crystal_density_method 'not measured'
_exptl_crystal_description block
_exptl_crystal_F_000 8384
_exptl_crystal_size_max 0.15
_exptl_crystal_size_mid 0.12
_exptl_crystal_size_min 0.08
_platon_squeeze_details
;
;
_refine_diff_density_max 0.68
_refine_diff_density_min -0.47
_refine_ls_extinction_method None
_refine_ls_goodness_of_fit_ref 0.9870
_refine_ls_hydrogen_treatment constr
_refine_ls_matrix_type full
_refine_ls_number_parameters 723
_refine_ls_number_reflns 6906
_refine_ls_number_restraints 77
_refine_ls_R_factor_all 0.0778
_refine_ls_R_factor_gt 0.0600
_refine_ls_shift/su_max 0.0032448
_refine_ls_shift/su_mean 0.0001514
_refine_ls_structure_factor_coef Fsqd
_refine_ls_weighting_details
;
 Method= Modified Sheldrick 
 w=1/[\s^2^(F^2^) + ( 0.07P)^2^ +85.99P] 
 ,where P=(max(Fo^2^,0) + 2Fc^2^)/3 
;
_refine_ls_weighting_scheme calc
_refine_ls_wR_factor_all 0.1619
_refine_ls_wR_factor_gt 0.1520
_refine_ls_wR_factor_ref 0.1619
_reflns_limit_h_max 30
_reflns_limit_h_min -30
_reflns_limit_k_max 43
_reflns_limit_k_min 0
_reflns_limit_l_max 13
_reflns_limit_l_min 0
_reflns_number_gt 5398
_reflns_number_total 6933
_reflns_threshold_expression I>2.0\s(I)
_oxford_diffrn_Wilson_B_factor 2.70
_oxford_diffrn_Wilson_scale 191.24
_oxford_refine_ls_r_factor_ref 0.0778
_oxford_refine_ls_scale 0.08663(3)
_oxford_reflns_number_all 6906
_oxford_reflns_threshold_expression_ref I>-3.0\s(I)
_cod_data_source_file c5sc01800e2.cif
_cod_data_source_block 1
_cod_depositor_comments
;
The following automatic conversions were performed:

'_atom_sites_solution_primary' value 'Other' changed to 'other'
according to
/usr/data/users/saulius/crontab/automatic-downloads/rss-feeds/RSC/lib/dictionaries/cif_core.dic
dictionary named 'cif_core.dic' version 2.4.2 from 2011-04-26.

Automatic conversion script
Id: cif_fix_values 3271 2015-04-21 07:52:19Z andrius 

 Adding full bibliography for 1520535--1520540.cif.
;
_cod_original_sg_symbol_H-M 'I 41/a '
_cod_database_code 1520536

loop_
_symmetry_equiv_pos_as_xyz
x,y,z
-x,-y,-z
x+1/2,y+1/2,z+1/2
-x+1/2,-y+1/2,-z+1/2
-y+3/4,x+1/4,z+1/4
y+3/4,-x+1/4,-z+1/4
-y+5/4,x+3/4,z+3/4
y+5/4,-x+3/4,-z+3/4
-x+1/2,-y,z+1/2
x+1/2,y,-z+1/2
-x+1,-y+1/2,z+1
x+1,y+1/2,-z+1
y+3/4,-x+3/4,z+3/4
-y+3/4,x+3/4,-z+3/4
y+5/4,-x+5/4,z+5/4
-y+5/4,x+5/4,-z+5/4

loop_
_atom_site_label
_atom_site_type_symbol
_atom_site_fract_x
_atom_site_fract_y
_atom_site_fract_z
_atom_site_U_iso_or_equiv
_atom_site_occupancy
_atom_site_adp_type
_atom_site_refinement_flags_posn
_atom_site_refinement_flags_adp
_atom_site_refinement_flags_occupancy
B1 B 0.52827(10) 0.37850(10) 0.8627(3) 0.0310 1.0000 Uani . . .
B2 B 0.62854(10) 0.53524(10) 1.0180(3) 0.0314 1.0000 Uani . . .
N1 N 0.50138(7) 0.35735(7) 0.8034(3) 0.0354 1.0000 Uani . . .
N2 N 0.46598(8) 0.31464(9) 0.7409(3) 0.0515 1.0000 Uani . . .
N3 N 0.64540(7) 0.57022(7) 1.0057(2) 0.0343 1.0000 Uani . . .
N4 N 0.67353(8) 0.62155(8) 1.0309(3) 0.0459 1.0000 Uani . . .
S1 S 0.48603(3) 0.32294(3) 0.84116(9) 0.0482 1.0000 Uani . . .
S2 S 0.67150(3) 0.58727(3) 1.08397(9) 0.0481 1.0000 Uani . . .
C1 C 0.49049(9) 0.36360(9) 0.7096(3) 0.0355 1.0000 Uani . . .
C2 C 0.46989(10) 0.33878(10) 0.6730(4) 0.0463 1.0000 Uani . . .
C3 C 0.45738(11) 0.34074(12) 0.5738(4) 0.0622 1.0000 Uani . . .
C4 C 0.46591(13) 0.36662(12) 0.5175(4) 0.0692 1.0000 Uani . . .
C5 C 0.48594(11) 0.39159(11) 0.5554(4) 0.0535 1.0000 Uani . . .
C6 C 0.49835(9) 0.39149(9) 0.6524(3) 0.0381 1.0000 Uani . . .
C7 C 0.51807(8) 0.41691(8) 0.7005(3) 0.0306 1.0000 Uani . . .
C8 C 0.52290(9) 0.44627(9) 0.6491(3) 0.0329 1.0000 Uani . . .
C9 C 0.54085(8) 0.47026(8) 0.6932(3) 0.0302 1.0000 Uani . . .
C10 C 0.55494(8) 0.46495(8) 0.7894(3) 0.0281 1.0000 Uani . . .
C11 C 0.54969(8) 0.43624(8) 0.8406(3) 0.0293 1.0000 Uani . . .
C12 C 0.53110(8) 0.41157(8) 0.7983(3) 0.0286 1.0000 Uani . . .
C13 C 0.56180(9) 0.35845(8) 0.8535(3) 0.0333 1.0000 Uani . . .
C14 C 0.56868(9) 0.33785(9) 0.7730(3) 0.0399 1.0000 Uani . . .
C15 C 0.59823(10) 0.32284(10) 0.7618(4) 0.0482 1.0000 Uani . . .
C16 C 0.62202(10) 0.32853(10) 0.8316(4) 0.0504 1.0000 Uani . . .
C17 C 0.61664(10) 0.34875(10) 0.9119(4) 0.0493 1.0000 Uani . . .
C18 C 0.58692(9) 0.36374(9) 0.9223(3) 0.0421 1.0000 Uani . . .
C19 C 0.51484(8) 0.38231(8) 0.9779(3) 0.0324 1.0000 Uani . . .
C20 C 0.51982(9) 0.35868(10) 1.0523(3) 0.0421 1.0000 Uani . . .
C21 C 0.50600(10) 0.36034(11) 1.1475(3) 0.0502 1.0000 Uani . . .
C22 C 0.48603(10) 0.38552(12) 1.1721(3) 0.0514 1.0000 Uani . . .
C23 C 0.48038(10) 0.40932(11) 1.1010(3) 0.0469 1.0000 Uani . . .
C24 C 0.49476(9) 0.40779(9) 1.0065(3) 0.0370 1.0000 Uani . . .
C25 C 0.63758(9) 0.59187(9) 0.9337(3) 0.0329 1.0000 Uani . . .
C26 C 0.65378(9) 0.62179(9) 0.9497(3) 0.0388 1.0000 Uani . . .
C27 C 0.64788(10) 0.64753(10) 0.8828(3) 0.0458 1.0000 Uani . . .
C28 C 0.62696(11) 0.64226(9) 0.8056(4) 0.0499 1.0000 Uani . . .
C29 C 0.61161(10) 0.61199(9) 0.7900(3) 0.0430 1.0000 Uani . . .
C30 C 0.61645(9) 0.58580(9) 0.8514(3) 0.0326 1.0000 Uani . . .
C31 C 0.60238(8) 0.55342(8) 0.8393(3) 0.0286 1.0000 Uani . . .
C32 C 0.58394(9) 0.54621(9) 0.7516(3) 0.0324 1.0000 Uani . . .
C33 C 0.56957(8) 0.51674(8) 0.7410(3) 0.0296 1.0000 Uani . . .
C34 C 0.57345(8) 0.49371(8) 0.8179(3) 0.0272 1.0000 Uani . . .
C35 C 0.59242(8) 0.50021(8) 0.9021(3) 0.0304 1.0000 Uani . . .
C36 C 0.60755(8) 0.53018(8) 0.9151(3) 0.0289 1.0000 Uani . . .
C37 C 0.65732(9) 0.50906(9) 1.0282(3) 0.0377 1.0000 Uani . . .
C38 C 0.68596(10) 0.51231(11) 0.9748(4) 0.0569 1.0000 Uani . . .
C39 C 0.71037(11) 0.48955(14) 0.9796(5) 0.0755 1.0000 Uani . . .
C40 C 0.70644(14) 0.46272(14) 1.0381(5) 0.0767 1.0000 Uani . . .
C41 C 0.67856(15) 0.45861(12) 1.0911(4) 0.0723 1.0000 Uani . . .
C42 C 0.65443(11) 0.48144(10) 1.0865(4) 0.0532 1.0000 Uani . . .
C43 C 0.60614(9) 0.53875(8) 1.1193(3) 0.0329 1.0000 Uani . . .
C44 C 0.61995(10) 0.54148(10) 1.2159(3) 0.0431 1.0000 Uani . . .
C45 C 0.60169(11) 0.54710(10) 1.3017(3) 0.0519 1.0000 Uani . . .
C46 C 0.56875(11) 0.54971(11) 1.2946(4) 0.0546 1.0000 Uani . . .
C47 C 0.55438(11) 0.54651(11) 1.2015(4) 0.0544 1.0000 Uani . . .
C48 C 0.57270(9) 0.54112(9) 1.1148(3) 0.0412 1.0000 Uani . . .
C50 C 0.54911(9) 0.50382(9) 0.6537(3) 0.0344 1.0000 Uani . . .
C51 C 0.56863(10) 0.50229(9) 0.5535(3) 0.0435 1.0000 Uani . . .
C52 C 0.59708(12) 0.47957(14) 0.5540(4) 0.0726 1.0000 Uani . . .
C53 C 0.61881(14) 0.48079(13) 0.4675(4) 0.0719 1.0000 Uani . . .
C54 C 0.64677(14) 0.45817(15) 0.4637(4) 0.0850 1.0000 Uani . U .
C58 C 0.74714(17) 0.4199(2) 0.4581(6) 0.1240 1.0000 Uani . . .
C61 C 0.51878(10) 0.52456(9) 0.6363(3) 0.0492 1.0000 Uani . . .
C62 C 0.49498(10) 0.52584(11) 0.7221(4) 0.0606 1.0000 Uani D . .
C67 C 0.3804(2) 0.61683(19) 0.8203(7) 0.1430 1.0000 Uani D . .
C68 C 0.3633(2) 0.63029(18) 0.7392(6) 0.1405 1.0000 Uani D . .
C550 C 0.6703(5) 0.4699(4) 0.3885(17) 0.0854 0.547(15) Uani . U P
C551 C 0.6708(6) 0.4577(5) 0.378(2) 0.0884 0.453(15) Uani D U P
C561 C 0.6971(4) 0.4334(5) 0.3767(14) 0.1006 0.453(15) Uani D U P
C560 C 0.7017(3) 0.4523(4) 0.3835(12) 0.0878 0.547(15) Uani . U P
C570 C 0.7140(4) 0.4246(4) 0.4403(14) 0.0915 0.547(15) Uani . U P
C571 C 0.7185(5) 0.4434(5) 0.4725(14) 0.0942 0.453(15) Uani D U P
C630 C 0.4651(4) 0.5467(4) 0.7319(11) 0.0420 0.449(10) Uani . U P
C631 C 0.4710(3) 0.5530(3) 0.6848(9) 0.0494 0.551(10) Uani D U P
C640 C 0.4430(3) 0.5431(3) 0.8224(10) 0.0514 0.449(10) Uani D U P
C641 C 0.4445(3) 0.5567(3) 0.7639(10) 0.0593 0.551(10) Uani D U P
C650 C 0.4231(3) 0.5715(3) 0.8473(11) 0.0804 0.449(10) Uani D U P
C651 C 0.4227(3) 0.5857(3) 0.7412(10) 0.1033 0.551(10) Uani D U P
C660 C 0.4031(5) 0.5910(4) 0.7714(11) 0.0869 0.449(10) Uani D U P
C661 C 0.3956(3) 0.5834(3) 0.8168(14) 0.1220 0.551(10) Uani D U P
H31 H 0.4435 0.3246 0.5475 0.0748 1.0000 Uiso R . .
H41 H 0.4581 0.3682 0.4498 0.0830 1.0000 Uiso R . .
H51 H 0.4910 0.4091 0.5118 0.0637 1.0000 Uiso R . .
H81 H 0.5137 0.4495 0.5837 0.0393 1.0000 Uiso R . .
H111 H 0.5590 0.4333 0.9059 0.0346 1.0000 Uiso R . .
H141 H 0.5525 0.3339 0.7236 0.0470 1.0000 Uiso R . .
H151 H 0.6019 0.3088 0.7061 0.0574 1.0000 Uiso R . .
H161 H 0.6423 0.3183 0.8243 0.0603 1.0000 Uiso R . .
H171 H 0.6332 0.3526 0.9603 0.0587 1.0000 Uiso R . .
H181 H 0.5836 0.3780 0.9777 0.0503 1.0000 Uiso R . .
H201 H 0.5332 0.3409 1.0365 0.0503 1.0000 Uiso R . .
H211 H 0.5103 0.3440 1.1963 0.0597 1.0000 Uiso R . .
H221 H 0.4762 0.3866 1.2373 0.0610 1.0000 Uiso R . .
H231 H 0.4665 0.4268 1.1172 0.0560 1.0000 Uiso R . .
H241 H 0.4909 0.4246 0.9591 0.0440 1.0000 Uiso R . .
H271 H 0.6582 0.6677 0.8915 0.0549 1.0000 Uiso R . .
H281 H 0.6223 0.6594 0.7602 0.0602 1.0000 Uiso R . .
H291 H 0.5973 0.6099 0.7342 0.0511 1.0000 Uiso R . .
H321 H 0.5814 0.5620 0.6998 0.0383 1.0000 Uiso R . .
H351 H 0.5953 0.4840 0.9523 0.0362 1.0000 Uiso R . .
H381 H 0.6890 0.5308 0.9333 0.0678 1.0000 Uiso R . .
H391 H 0.7297 0.4927 0.9424 0.0906 1.0000 Uiso R . .
H401 H 0.7230 0.4470 1.0417 0.0913 1.0000 Uiso R . .
H411 H 0.6757 0.4399 1.1318 0.0866 1.0000 Uiso R . .
H421 H 0.6353 0.4781 1.1243 0.0635 1.0000 Uiso R . .
H441 H 0.6426 0.5394 1.2226 0.0514 1.0000 Uiso R . .
H451 H 0.6119 0.5492 1.3660 0.0616 1.0000 Uiso R . .
H461 H 0.5561 0.5537 1.3535 0.0654 1.0000 Uiso R . .
H471 H 0.5317 0.5480 1.1960 0.0649 1.0000 Uiso R . .
H481 H 0.5622 0.5390 1.0510 0.0488 1.0000 Uiso R . .
H511 H 0.5765 0.5233 0.5395 0.0517 1.0000 Uiso R . .
H512 H 0.5545 0.4958 0.5007 0.0517 1.0000 Uiso R . .
H521 H 0.6094 0.4840 0.6133 0.0865 1.0000 Uiso R . .
H522 H 0.5888 0.4583 0.5578 0.0865 1.0000 Uiso R . .
H531 H 0.6272 0.5020 0.4648 0.0863 1.0000 Uiso R . .
H532 H 0.6063 0.4768 0.4083 0.0863 1.0000 Uiso R . .
H541 H 0.6566 0.4572 0.5289 0.1026 1.0000 Uiso R . .
H542 H 0.6396 0.4373 0.4446 0.1026 1.0000 Uiso R . .
H581 H 0.7533 0.3995 0.4320 0.1500 1.0000 Uiso R . .
H582 H 0.7590 0.4363 0.4246 0.1500 1.0000 Uiso R . .
H583 H 0.7514 0.4207 0.5290 0.1500 1.0000 Uiso R . .
H611 H 0.5256 0.5459 0.6231 0.0593 1.0000 Uiso R . .
H612 H 0.5080 0.5163 0.5783 0.0593 1.0000 Uiso R . .
H671 H 0.3926 0.6329 0.8543 0.1732 1.0000 Uiso R . .
H672 H 0.3660 0.6070 0.8672 0.1732 1.0000 Uiso R . .
H681 H 0.3489 0.6462 0.7641 0.1698 1.0000 Uiso R . .
H682 H 0.3779 0.6398 0.6927 0.1698 1.0000 Uiso R . .
H683 H 0.3514 0.6139 0.7056 0.1698 1.0000 Uiso R . .
H5501 H 0.6746 0.4918 0.4036 0.1046 0.5425 Uiso R . .
H5502 H 0.6607 0.4683 0.3231 0.1046 0.5425 Uiso R . .
H5511 H 0.6808 0.4782 0.3786 0.1049 0.4575 Uiso R . .
H5512 H 0.6590 0.4551 0.3166 0.1049 0.4575 Uiso R . .
H5601 H 0.7170 0.4686 0.3981 0.1068 0.5425 Uiso R . .
H5602 H 0.7035 0.4461 0.3142 0.1068 0.5425 Uiso R . .
H5611 H 0.7091 0.4348 0.3155 0.1201 0.4575 Uiso R . .
H5612 H 0.6888 0.4122 0.3836 0.1201 0.4575 Uiso R . .
H5701 H 0.7042 0.4252 0.5056 0.1079 0.5425 Uiso R . .
H5702 H 0.7066 0.4062 0.4043 0.1079 0.5425 Uiso R . .
H5711 H 0.7253 0.4652 0.4696 0.1135 0.4575 Uiso R . .
H5712 H 0.7075 0.4396 0.5348 0.1135 0.4575 Uiso R . .
H621 H 0.5075 0.5312 0.7802 0.0723 1.0000 Uiso R . .
H622 H 0.4874 0.5044 0.7283 0.0723 1.0000 Uiso R . .
H6301 H 0.4721 0.5684 0.7304 0.0509 0.4575 Uiso R . .
H6302 H 0.4524 0.5424 0.6734 0.0509 0.4575 Uiso R . .
H6311 H 0.4823 0.5727 0.6777 0.0572 0.5425 Uiso R . .
H6312 H 0.4619 0.5471 0.6212 0.0572 0.5425 Uiso R . .
H6401 H 0.4559 0.5384 0.8801 0.0623 0.4575 Uiso R . .
H6402 H 0.4289 0.5256 0.8097 0.0623 0.4575 Uiso R . .
H6411 H 0.4541 0.5597 0.8288 0.0695 0.5425 Uiso R . .
H6412 H 0.4319 0.5377 0.7644 0.0695 0.5425 Uiso R . .
H6501 H 0.4375 0.5866 0.8769 0.0964 0.4575 Uiso R . .
H6502 H 0.4084 0.5643 0.8974 0.0964 0.4575 Uiso R . .
H6511 H 0.4342 0.6053 0.7490 0.1181 0.5425 Uiso R . .
H6512 H 0.4145 0.5844 0.6739 0.1181 0.5425 Uiso R . .
H6601 H 0.4174 0.6017 0.7264 0.1025 0.4575 Uiso R . .
H6602 H 0.3902 0.5763 0.7340 0.1025 0.4575 Uiso R . .
H6611 H 0.4039 0.5781 0.8821 0.1423 0.5425 Uiso R . .
H6612 H 0.3804 0.5677 0.7965 0.1423 0.5425 Uiso R . .

loop_
_atom_site_aniso_label
_atom_site_aniso_U_11
_atom_site_aniso_U_22
_atom_site_aniso_U_33
_atom_site_aniso_U_23
_atom_site_aniso_U_13
_atom_site_aniso_U_12
B1 0.023(2) 0.027(2) 0.043(3) -0.008(2) 0.000(2) -0.0007(18)
B2 0.028(2) 0.024(2) 0.042(3) -0.005(2) -0.002(2) -0.0024(18)
N1 0.0285(18) 0.0307(18) 0.047(2) -0.0109(16) 0.0104(16) -0.0039(14)
N2 0.042(2) 0.047(2) 0.066(3) -0.017(2) 0.0025(18) -0.0155(17)
N3 0.0303(18) 0.0316(18) 0.041(2) -0.0068(16) 0.0000(15) -0.0022(14)
N4 0.040(2) 0.036(2) 0.062(2) -0.0102(17) -0.0012(19) -0.0112(16)
S1 0.0472(7) 0.0391(6) 0.0584(7) -0.0091(5) 0.0100(5) -0.0178(5)
S2 0.0449(7) 0.0378(6) 0.0616(8) -0.0061(5) -0.0129(5) -0.0109(5)
C1 0.027(2) 0.034(2) 0.045(3) -0.013(2) 0.0008(19) 0.0000(18)
C2 0.036(2) 0.039(3) 0.063(3) -0.013(2) 0.000(2) -0.007(2)
C3 0.057(3) 0.052(3) 0.078(4) -0.013(3) -0.024(3) -0.015(2)
C4 0.082(4) 0.060(3) 0.066(3) -0.013(3) -0.036(3) -0.014(3)
C5 0.057(3) 0.046(3) 0.058(3) -0.007(2) -0.018(2) -0.004(2)
C6 0.032(2) 0.035(2) 0.047(3) -0.011(2) -0.004(2) 0.0034(18)
C7 0.026(2) 0.028(2) 0.038(2) -0.0083(18) 0.0008(17) 0.0035(16)
C8 0.033(2) 0.031(2) 0.034(2) -0.0066(18) -0.0047(18) 0.0059(17)
C9 0.025(2) 0.031(2) 0.035(2) -0.0062(18) 0.0012(17) 0.0056(17)
C10 0.026(2) 0.025(2) 0.033(2) -0.0059(17) -0.0004(17) 0.0030(16)
C11 0.026(2) 0.026(2) 0.036(2) -0.0030(17) -0.0003(17) 0.0003(16)
C12 0.0223(19) 0.028(2) 0.035(2) -0.0060(17) 0.0041(17) 0.0050(16)
C13 0.030(2) 0.021(2) 0.048(3) 0.0030(18) 0.0067(19) -0.0021(16)
C14 0.039(2) 0.030(2) 0.050(3) -0.001(2) 0.010(2) 0.0036(18)
C15 0.044(3) 0.032(2) 0.068(3) -0.004(2) 0.020(2) 0.005(2)
C16 0.033(3) 0.033(2) 0.084(4) 0.008(2) 0.016(3) 0.0072(19)
C17 0.031(2) 0.038(3) 0.079(3) 0.008(2) -0.004(2) -0.0039(19)
C18 0.034(2) 0.033(2) 0.059(3) -0.002(2) 0.001(2) -0.0024(18)
C19 0.022(2) 0.028(2) 0.047(2) -0.0050(19) -0.0004(17) -0.0010(16)
C20 0.040(2) 0.040(2) 0.046(3) -0.002(2) 0.002(2) 0.0027(19)
C21 0.050(3) 0.055(3) 0.045(3) 0.008(2) 0.002(2) -0.005(2)
C22 0.048(3) 0.070(3) 0.037(3) -0.011(2) 0.009(2) -0.018(2)
C23 0.037(2) 0.051(3) 0.053(3) -0.025(2) 0.010(2) -0.006(2)
C24 0.029(2) 0.036(2) 0.046(3) -0.0061(19) 0.0005(19) -0.0005(18)
C25 0.030(2) 0.026(2) 0.042(2) -0.0037(19) 0.0097(19) -0.0006(17)
C26 0.036(2) 0.030(2) 0.051(3) -0.009(2) 0.012(2) -0.0063(18)
C27 0.048(3) 0.029(2) 0.060(3) -0.007(2) 0.010(2) -0.0082(19)
C28 0.063(3) 0.025(2) 0.061(3) 0.005(2) 0.002(3) -0.005(2)
C29 0.049(3) 0.031(2) 0.049(3) -0.003(2) 0.000(2) -0.0020(19)
C30 0.031(2) 0.028(2) 0.039(2) -0.0033(18) 0.0079(18) 0.0028(17)
C31 0.0233(19) 0.026(2) 0.036(2) -0.0050(17) 0.0052(17) 0.0009(16)
C32 0.037(2) 0.025(2) 0.035(2) 0.0015(17) 0.0029(18) 0.0041(17)
C33 0.025(2) 0.027(2) 0.037(2) -0.0022(17) 0.0002(17) 0.0052(16)
C34 0.023(2) 0.026(2) 0.033(2) -0.0014(17) -0.0002(17) 0.0046(16)
C35 0.031(2) 0.024(2) 0.036(2) 0.0029(17) -0.0017(18) 0.0006(16)
C36 0.024(2) 0.027(2) 0.036(2) -0.0041(17) 0.0037(16) -0.0012(16)
C37 0.031(2) 0.037(2) 0.044(3) -0.012(2) -0.0113(19) -0.0004(18)
C38 0.036(3) 0.053(3) 0.082(4) -0.016(3) 0.002(2) 0.001(2)
C39 0.032(3) 0.072(4) 0.122(5) -0.042(4) -0.005(3) 0.010(3)
C40 0.056(4) 0.061(4) 0.112(5) -0.047(4) -0.039(3) 0.034(3)
C41 0.082(4) 0.047(3) 0.088(4) -0.009(3) -0.025(3) 0.030(3)
C42 0.054(3) 0.041(3) 0.065(3) -0.003(2) -0.006(2) 0.014(2)
C43 0.032(2) 0.024(2) 0.042(2) 0.0010(17) -0.0031(18) -0.0001(16)
C44 0.039(2) 0.044(3) 0.046(3) -0.001(2) -0.003(2) 0.0051(19)
C45 0.062(3) 0.055(3) 0.039(3) -0.002(2) -0.006(2) 0.012(2)
C46 0.060(3) 0.058(3) 0.046(3) 0.011(2) 0.013(2) 0.018(2)
C47 0.043(3) 0.065(3) 0.056(3) 0.012(2) 0.007(2) 0.015(2)
C48 0.037(2) 0.044(3) 0.042(3) 0.003(2) 0.002(2) 0.0061(19)
C50 0.037(2) 0.029(2) 0.036(2) 0.0002(18) -0.0077(18) 0.0035(17)
C51 0.060(3) 0.033(2) 0.038(2) 0.0028(19) -0.008(2) -0.003(2)
C52 0.070(4) 0.092(4) 0.056(3) 0.010(3) 0.019(3) 0.020(3)
C53 0.092(4) 0.071(4) 0.052(3) 0.002(3) 0.019(3) 0.011(3)
C54 0.088(4) 0.095(4) 0.072(3) 0.009(3) 0.031(3) 0.019(3)
C58 0.091(5) 0.142(7) 0.140(7) -0.013(5) 0.025(5) 0.003(5)
C61 0.052(3) 0.030(2) 0.065(3) -0.005(2) -0.030(2) 0.009(2)
C62 0.036(3) 0.049(3) 0.097(4) -0.029(3) -0.013(3) 0.015(2)
C67 0.145(8) 0.131(7) 0.153(8) 0.012(6) -0.026(6) 0.021(6)
C68 0.186(9) 0.090(5) 0.145(7) 0.028(5) -0.050(7) 0.025(5)
C550 0.089(5) 0.084(7) 0.083(5) 0.020(6) 0.030(4) 0.012(6)
C551 0.089(5) 0.095(8) 0.081(6) 0.023(7) 0.030(5) 0.024(7)
C561 0.096(7) 0.105(9) 0.101(7) 0.028(8) 0.041(6) 0.025(8)
C560 0.089(6) 0.073(8) 0.101(6) 0.031(7) 0.036(5) 0.013(7)
C570 0.071(7) 0.108(12) 0.096(11) 0.015(8) 0.009(7) 0.014(9)
C571 0.088(8) 0.106(13) 0.089(11) -0.011(9) 0.001(8) 0.017(10)
C630 0.034(7) 0.050(7) 0.042(9) -0.010(7) 0.009(7) -0.001(5)
C631 0.040(6) 0.054(7) 0.055(9) -0.024(7) -0.007(7) 0.008(5)
C640 0.037(5) 0.054(8) 0.063(8) -0.008(5) 0.005(6) 0.006(5)
C641 0.044(5) 0.059(7) 0.075(8) -0.013(5) 0.003(6) 0.004(5)
C650 0.055(8) 0.067(7) 0.119(11) -0.003(7) 0.012(7) 0.024(6)
C651 0.052(7) 0.106(9) 0.152(12) -0.036(8) -0.033(7) 0.053(7)
C660 0.072(10) 0.074(9) 0.114(11) 0.001(8) -0.013(8) 0.022(8)
C661 0.097(11) 0.072(9) 0.197(15) 0.047(9) -0.046(10) 0.005(8)

loop_
_atom_type_symbol
_atom_type_scat_dispersion_real
_atom_type_scat_dispersion_imag
_atom_type_scat_Cromer_Mann_a1
_atom_type_scat_Cromer_Mann_b1
_atom_type_scat_Cromer_Mann_a2
_atom_type_scat_Cromer_Mann_b2
_atom_type_scat_Cromer_Mann_a3
_atom_type_scat_Cromer_Mann_b3
_atom_type_scat_Cromer_Mann_a4
_atom_type_scat_Cromer_Mann_b4
_atom_type_scat_Cromer_Mann_c
_atom_type_scat_source
C 0.0033 0.0016 2.3100 20.8439 1.0200 10.2075 1.5886 0.5687 0.8650 51.6512 0.2156 'International Tables Vol C 4.2.6.8 and 6.1.1.4'
H 0.0000 0.0000 0.4930 10.5109 0.3229 26.1257 0.1402 3.1424 0.0408 57.7998 0.0030 'International Tables Vol C 4.2.6.8 and 6.1.1.4'
B 0.0013 0.0007 2.0545 23.2185 1.3326 1.0210 1.0979 60.3498 0.7068 0.1403 -0.1932 'International Tables Vol C 4.2.6.8 and 6.1.1.4'
N 0.0061 0.0033 12.2126 0.0057 3.1322 9.8933 2.0125 28.9975 1.1663 0.5826 -11.5290 'International Tables Vol C 4.2.6.8 and 6.1.1.4'
S 0.1246 0.1234 6.9053 1.4679 5.2034 22.2151 1.4379 0.2536 1.5863 56.1720 0.8669 'International Tables Vol C 4.2.6.8 and 6.1.1.4'

loop_
_geom_angle_atom_site_label_1
_geom_angle_atom_site_label_2
_geom_angle_atom_site_label_3
_geom_angle
_geom_angle_publ_flag
N1 B1 C12 105.1(3) yes
N1 B1 C13 106.1(3) yes
C12 B1 C13 109.5(3) yes
N1 B1 C19 105.3(3) yes
C12 B1 C19 115.4(3) yes
C13 B1 C19 114.4(3) yes
N3 B2 C36 105.4(3) yes
N3 B2 C37 106.9(3) yes
C36 B2 C37 112.2(3) yes
N3 B2 C43 104.3(3) yes
C36 B2 C43 112.6(3) yes
C37 B2 C43 114.5(3) yes
B1 N1 S1 126.5(3) yes
B1 N1 C1 124.7(3) yes
S1 N1 C1 108.4(3) yes
S1 N2 C2 108.7(3) yes
B2 N3 S2 127.2(3) yes
B2 N3 C25 124.4(3) yes
S2 N3 C25 108.0(2) yes
S2 N4 C26 108.8(3) yes
N1 S1 N2 98.18(19) yes
N3 S2 N4 98.44(17) yes
N1 C1 C2 111.9(4) yes
N1 C1 C6 124.6(3) yes
C2 C1 C6 123.4(4) yes
C1 C2 N2 112.8(4) yes
C1 C2 C3 119.6(4) yes
N2 C2 C3 127.6(4) yes
C2 C3 C4 117.1(4) yes
C2 C3 H31 121.4 no
C4 C3 H31 121.5 no
C3 C4 C5 122.9(5) yes
C3 C4 H41 118.5 no
C5 C4 H41 118.6 no
C4 C5 C6 122.8(4) yes
C4 C5 H51 118.6 no
C6 C5 H51 118.6 no
C1 C6 C5 114.0(4) yes
C1 C6 C7 119.0(4) yes
C5 C6 C7 127.0(4) yes
C6 C7 C8 119.5(3) yes
C6 C7 C12 119.3(3) yes
C8 C7 C12 121.2(3) yes
C7 C8 C9 120.2(3) yes
C7 C8 H81 119.9 no
C9 C8 H81 119.9 no
C8 C9 C10 119.4(3) yes
C8 C9 C50 129.9(3) yes
C10 C9 C50 110.7(3) yes
C9 C10 C11 120.2(3) yes
C9 C10 C34 108.6(3) yes
C11 C10 C34 131.2(3) yes
C10 C11 C12 121.7(3) yes
C10 C11 H111 119.1 no
C12 C11 H111 119.2 no
B1 C12 C7 125.5(3) yes
B1 C12 C11 117.1(3) yes
C7 C12 C11 117.2(3) yes
B1 C13 C14 123.2(3) yes
B1 C13 C18 120.7(3) yes
C14 C13 C18 115.8(3) yes
C13 C14 C15 122.7(4) yes
C13 C14 H141 118.7 no
C15 C14 H141 118.7 no
C14 C15 C16 119.5(4) yes
C14 C15 H151 120.2 no
C16 C15 H151 120.3 no
C15 C16 C17 120.3(4) yes
C15 C16 H161 119.8 no
C17 C16 H161 119.9 no
C16 C17 C18 119.8(4) yes
C16 C17 H171 120.1 no
C18 C17 H171 120.1 no
C13 C18 C17 122.0(4) yes
C13 C18 H181 118.9 no
C17 C18 H181 119.1 no
B1 C19 C20 122.1(3) yes
B1 C19 C24 122.0(3) yes
C20 C19 C24 115.6(4) yes
C19 C20 C21 122.4(4) yes
C19 C20 H201 118.8 no
C21 C20 H201 118.8 no
C20 C21 C22 120.2(4) yes
C20 C21 H211 119.9 no
C22 C21 H211 119.9 no
C21 C22 C23 119.4(4) yes
C21 C22 H221 120.4 no
C23 C22 H221 120.2 no
C22 C23 C24 120.1(4) yes
C22 C23 H231 120.0 no
C24 C23 H231 119.9 no
C19 C24 C23 122.3(4) yes
C19 C24 H241 118.9 no
C23 C24 H241 118.8 no
N3 C25 C26 111.4(3) yes
N3 C25 C30 124.6(3) yes
C26 C25 C30 124.0(4) yes
C25 C26 N4 113.4(4) yes
C25 C26 C27 119.3(4) yes
N4 C26 C27 127.4(4) yes
C26 C27 C28 117.2(4) yes
C26 C27 H271 121.3 no
C28 C27 H271 121.5 no
C27 C28 C29 122.5(4) yes
C27 C28 H281 118.7 no
C29 C28 H281 118.8 no
C28 C29 C30 123.5(4) yes
C28 C29 H291 118.3 no
C30 C29 H291 118.2 no
C25 C30 C29 113.5(3) yes
C25 C30 C31 119.4(3) yes
C29 C30 C31 127.1(4) yes
C30 C31 C32 119.7(3) yes
C30 C31 C36 119.3(3) yes
C32 C31 C36 121.0(3) yes
C31 C32 C33 120.5(3) yes
C31 C32 H321 119.7 no
C33 C32 H321 119.7 no
C32 C33 C34 119.2(3) yes
C32 C33 C50 129.4(3) yes
C34 C33 C50 111.5(3) yes
C10 C34 C33 108.1(3) yes
C10 C34 C35 131.3(3) yes
C33 C34 C35 120.5(3) yes
C34 C35 C36 121.7(3) yes
C34 C35 H351 119.2 no
C36 C35 H351 119.2 no
B2 C36 C35 117.2(3) yes
B2 C36 C31 125.7(3) yes
C35 C36 C31 117.1(3) yes
B2 C37 C38 121.7(4) yes
B2 C37 C42 122.5(4) yes
C38 C37 C42 115.7(4) yes
C37 C38 C39 122.5(5) yes
C37 C38 H381 118.8 no
C39 C38 H381 118.6 no
C38 C39 C40 119.7(5) yes
C38 C39 H391 120.1 no
C40 C39 H391 120.2 no
C39 C40 C41 119.5(5) yes
C39 C40 H401 120.2 no
C41 C40 H401 120.3 no
C40 C41 C42 120.6(5) yes
C40 C41 H411 119.7 no
C42 C41 H411 119.7 no
C37 C42 C41 122.0(5) yes
C37 C42 H421 119.0 no
C41 C42 H421 119.0 no
B2 C43 C44 120.9(3) yes
B2 C43 C48 122.8(3) yes
C44 C43 C48 116.2(4) yes
C43 C44 C45 122.0(4) yes
C43 C44 H441 119.0 no
C45 C44 H441 119.0 no
C44 C45 C46 120.3(4) yes
C44 C45 H451 119.8 no
C46 C45 H451 119.9 no
C45 C46 C47 119.2(4) yes
C45 C46 H461 120.5 no
C47 C46 H461 120.3 no
C46 C47 C48 120.6(4) yes
C46 C47 H471 119.8 no
C48 C47 H471 119.6 no
C43 C48 C47 121.6(4) yes
C43 C48 H481 119.2 no
C47 C48 H481 119.2 no
C9 C50 C33 101.0(3) yes
C9 C50 C51 111.7(3) yes
C33 C50 C51 111.2(3) yes
C9 C50 C61 112.1(3) yes
C33 C50 C61 111.7(3) yes
C51 C50 C61 109.0(3) yes
C50 C51 C52 115.6(3) yes
C50 C51 H511 107.9 no
C52 C51 H511 107.8 no
C50 C51 H512 107.9 no
C52 C51 H512 108.0 no
H511 C51 H512 109.5 no
C51 C52 C53 117.4(4) yes
C51 C52 H521 107.5 no
C53 C52 H521 107.5 no
C51 C52 H522 107.3 no
C53 C52 H522 107.4 no
H521 C52 H522 109.5 no
C52 C53 C54 119.2(4) yes
C52 C53 H531 106.9 no
C54 C53 H531 107.2 no
C52 C53 H532 107.0 no
C54 C53 H532 106.8 no
H531 C53 H532 109.5 no
C53 C54 C550 109.3(8) yes
C53 C54 C551 123.3(9) yes
C550 C54 C551 20.2(10) yes
C53 C54 H541 109.4 no
C550 C54 H541 109.5 no
C551 C54 H541 112.8 no
C53 C54 H542 109.8 no
C550 C54 H542 109.4 no
C551 C54 H542 89.9 no
H541 C54 H542 109.5 no
C570 C58 C571 35.2(7) yes
C570 C58 H581 109.3 no
C571 C58 H581 144.5 no
C570 C58 H582 109.2 no
C571 C58 H582 90.1 no
H581 C58 H582 109.5 no
C570 C58 H583 109.9 no
C571 C58 H583 90.1 no
H581 C58 H583 109.5 no
H582 C58 H583 109.5 no
C50 C61 C62 116.6(4) yes
C50 C61 H611 107.7 no
C62 C61 H611 107.6 no
C50 C61 H612 107.7 no
C62 C61 H612 107.7 no
H611 C61 H612 109.5 no
C61 C62 C630 128.6(7) yes
C61 C62 C631 102.0(6) yes
C630 C62 C631 26.6(5) yes
C61 C62 H621 104.6 no
C630 C62 H621 104.2 no
C631 C62 H621 115.1 no
C61 C62 H622 104.5 no
C630 C62 H622 104.8 no
C631 C62 H622 119.2 no
H621 C62 H622 109.5 no
C68 C67 C660 105.5(8) yes
C68 C67 C661 123.5(10) yes
C660 C67 C661 27.6(7) yes
C68 C67 H671 110.4 no
C660 C67 H671 110.7 no
C661 C67 H671 115.5 no
C68 C67 H672 110.3 no
C660 C67 H672 110.4 no
C661 C67 H672 83.7 no
H671 C67 H672 109.5 no
C67 C68 H681 109.7 no
C67 C68 H682 109.3 no
H681 C68 H682 109.5 no
C67 C68 H683 109.4 no
H681 C68 H683 109.5 no
H682 C68 H683 109.5 no
C54 C550 C560 116.5(12) yes
C54 C550 H5501 107.6 no
C560 C550 H5501 108.3 no
C54 C550 H5502 107.7 no
C560 C550 H5502 107.2 no
H5501 C550 H5502 109.5 no
C54 C551 C561 120.3(16) yes
C54 C551 H5511 105.9 no
C561 C551 H5511 106.7 no
C54 C551 H5512 107.2 no
C561 C551 H5512 106.9 no
H5511 C551 H5512 109.5 no
C551 C561 C571 102.9(17) yes
C551 C561 H5611 110.7 no
C571 C561 H5611 110.9 no
C551 C561 H5612 111.1 no
C571 C561 H5612 111.6 no
H5611 C561 H5612 109.5 no
C550 C560 C570 131.8(12) yes
C550 C560 H5601 103.1 no
C570 C560 H5601 102.9 no
C550 C560 H5602 104.2 no
C570 C560 H5602 104.3 no
H5601 C560 H5602 109.5 no
C560 C570 C58 122.4(13) yes
C560 C570 H5701 106.7 no
C58 C570 H5701 105.9 no
C560 C570 H5702 105.5 no
C58 C570 H5702 106.5 no
H5701 C570 H5702 109.5 no
C58 C571 C561 99.6(13) yes
C58 C571 H5711 111.6 no
C561 C571 H5711 112.4 no
C58 C571 H5712 111.9 no
C561 C571 H5712 111.6 no
H5711 C571 H5712 109.5 no
C62 C630 C640 120.6(11) yes
C62 C630 H6301 106.8 no
C640 C630 H6301 107.3 no
C62 C630 H6302 106.1 no
C640 C630 H6302 106.3 no
H6301 C630 H6302 109.5 no
C62 C631 C641 108.5(8) yes
C62 C631 H6311 109.7 no
C641 C631 H6311 109.7 no
C62 C631 H6312 109.7 no
C641 C631 H6312 109.8 no
H6311 C631 H6312 109.5 no
C630 C640 C650 115.8(12) yes
C630 C640 H6401 107.6 no
C650 C640 H6401 107.6 no
C630 C640 H6402 108.3 no
C650 C640 H6402 107.9 no
H6401 C640 H6402 109.5 no
C631 C641 C651 111.9(10) yes
C631 C641 H6411 108.8 no
C651 C641 H6411 108.6 no
C631 C641 H6412 108.7 no
C651 C641 H6412 109.3 no
H6411 C641 H6412 109.5 no
C640 C650 C660 125.6(11) yes
C640 C650 H6501 105.7 no
C660 C650 H6501 105.1 no
C640 C650 H6502 105.1 no
C660 C650 H6502 105.5 no
H6501 C650 H6502 109.5 no
C641 C651 C661 105.2(10) yes
C641 C651 H6511 110.9 no
C661 C651 H6511 111.1 no
C641 C651 H6512 110.3 no
C661 C651 H6512 109.8 no
H6511 C651 H6512 109.5 no
C650 C660 C67 115.0(10) yes
C650 C660 H6601 108.2 no
C67 C660 H6601 108.1 no
C650 C660 H6602 107.7 no
C67 C660 H6602 108.3 no
H6601 C660 H6602 109.5 no
C67 C661 C651 105.9(9) yes
C67 C661 H6611 109.5 no
C651 C661 H6611 109.9 no
C67 C661 H6612 111.0 no
C651 C661 H6612 111.0 no
H6611 C661 H6612 109.5 no

loop_
_geom_bond_atom_site_label_1
_geom_bond_atom_site_label_2
_geom_bond_distance
_geom_bond_publ_flag
B1 N1 1.622(5) yes
B1 C12 1.619(6) yes
B1 C13 1.629(5) yes
B1 C19 1.622(6) yes
B2 N3 1.623(5) yes
B2 C36 1.623(6) yes
B2 C37 1.624(6) yes
B2 C43 1.631(6) yes
N1 S1 1.644(3) yes
N1 C1 1.339(5) yes
N2 S1 1.597(4) yes
N2 C2 1.354(5) yes
N3 S2 1.656(3) yes
N3 C25 1.345(5) yes
N4 S2 1.589(4) yes
N4 C26 1.348(5) yes
C1 C2 1.426(5) yes
C1 C6 1.420(6) yes
C2 C3 1.406(6) yes
C3 C4 1.353(7) yes
C3 H31 0.950 no
C4 C5 1.421(6) yes
C4 H41 0.950 no
C5 C6 1.375(6) yes
C5 H51 0.950 no
C6 C7 1.480(5) yes
C7 C8 1.410(5) yes
C7 C12 1.412(5) yes
C8 C9 1.375(5) yes
C8 H81 0.950 no
C9 C10 1.410(5) yes
C9 C50 1.529(5) yes
C10 C11 1.388(5) yes
C10 C34 1.471(5) yes
C11 C12 1.400(5) yes
C11 H111 0.950 no
C13 C14 1.392(5) yes
C13 C18 1.399(5) yes
C14 C15 1.386(5) yes
C14 H141 0.950 no
C15 C16 1.370(6) yes
C15 H151 0.950 no
C16 C17 1.367(6) yes
C16 H161 0.950 no
C17 C18 1.391(6) yes
C17 H171 0.950 no
C18 H181 0.950 no
C19 C20 1.402(5) yes
C19 C24 1.400(5) yes
C20 C21 1.379(6) yes
C20 H201 0.950 no
C21 C22 1.375(6) yes
C21 H211 0.950 no
C22 C23 1.381(6) yes
C22 H221 0.950 no
C23 C24 1.381(6) yes
C23 H231 0.950 no
C24 H241 0.950 no
C25 C26 1.431(5) yes
C25 C30 1.416(5) yes
C26 C27 1.406(6) yes
C27 C28 1.355(6) yes
C27 H271 0.950 no
C28 C29 1.426(6) yes
C28 H281 0.950 no
C29 C30 1.371(5) yes
C29 H291 0.950 no
C30 C31 1.477(5) yes
C31 C32 1.416(5) yes
C31 C36 1.405(5) yes
C32 C33 1.371(5) yes
C32 H321 0.950 no
C33 C34 1.402(5) yes
C33 C50 1.526(5) yes
C34 C35 1.385(5) yes
C35 C36 1.407(5) yes
C35 H351 0.950 no
C37 C38 1.389(6) yes
C37 C42 1.386(6) yes
C38 C39 1.390(7) yes
C38 H381 0.950 no
C39 C40 1.365(8) yes
C39 H391 0.950 no
C40 C41 1.364(8) yes
C40 H401 0.950 no
C41 C42 1.383(6) yes
C41 H411 0.950 no
C42 H421 0.950 no
C43 C44 1.398(5) yes
C43 C48 1.396(5) yes
C44 C45 1.380(6) yes
C44 H441 0.950 no
C45 C46 1.378(6) yes
C45 H451 0.950 no
C46 C47 1.367(6) yes
C46 H461 0.950 no
C47 C48 1.389(6) yes
C47 H471 0.950 no
C48 H481 0.950 no
C50 C51 1.548(5) yes
C50 C61 1.545(5) yes
C51 C52 1.514(6) yes
C51 H511 0.950 no
C51 H512 0.950 no
C52 C53 1.453(6) yes
C52 H521 0.950 no
C52 H522 0.950 no
C53 C54 1.497(7) yes
C53 H531 0.950 no
C53 H532 0.950 no
C54 C550 1.474(19) yes
C54 C551 1.50(2) yes
C54 H541 0.950 no
C54 H542 0.950 no
C58 C570 1.413(16) yes
C58 C571 1.55(2) yes
C58 H581 0.950 no
C58 H582 0.950 no
C58 H583 0.950 no
C61 C62 1.501(6) yes
C61 H611 0.950 no
C61 H612 0.950 no
C62 C630 1.520(18) yes
C62 C631 1.584(15) yes
C62 H621 0.950 no
C62 H622 0.950 no
C67 C68 1.398(8) yes
C67 C660 1.570(9) yes
C67 C661 1.529(9) yes
C67 H671 0.950 no
C67 H672 0.950 no
C68 H681 0.950 no
C68 H682 0.950 no
C68 H683 0.950 no
C550 C560 1.50(2) yes
C550 H5501 0.950 no
C550 H5502 0.950 no
C551 C561 1.491(19) yes
C551 H5511 0.950 no
C551 H5512 0.950 no
C561 C571 1.60(2) yes
C561 H5611 0.950 no
C561 H5612 0.950 no
C560 C570 1.46(2) yes
C560 H5601 0.950 no
C560 H5602 0.950 no
C570 H5701 0.950 no
C570 H5702 0.950 no
C571 H5711 0.950 no
C571 H5712 0.950 no
C630 C640 1.511(16) yes
C630 H6301 0.950 no
C630 H6302 0.950 no
C631 C641 1.524(14) yes
C631 H6311 0.950 no
C631 H6312 0.950 no
C640 C650 1.478(15) yes
C640 H6401 0.950 no
C640 H6402 0.950 no
C641 C651 1.537(15) yes
C641 H6411 0.950 no
C641 H6412 0.950 no
C650 C660 1.531(9) yes
C650 H6501 0.950 no
C650 H6502 0.950 no
C651 C661 1.505(9) yes
C651 H6511 0.950 no
C651 H6512 0.950 no
C660 H6601 0.950 no
C660 H6602 0.950 no
C661 H6611 0.950 no
C661 H6612 0.950 no

loop_
_geom_hbond_atom_site_label_D
_geom_hbond_atom_site_label_H
_geom_hbond_atom_site_label_A
_geom_hbond_angle_DHA
_geom_hbond_distance_DH
_geom_hbond_distance_HA
_geom_hbond_distance_DA
_geom_hbond_publ_flag
C651 H6601 C68 133(2) 0.727 2.551 3.091(9) yes

loop_
_platon_squeeze_void_nr
_platon_squeeze_void_average_x
_platon_squeeze_void_average_y
_platon_squeeze_void_average_z
_platon_squeeze_void_volume
_platon_squeeze_void_count_electrons
_platon_squeeze_void_content
1 0.000 0.000 0.500 38 1 ' '
2 0.000 0.250 0.124 541 45 ' '
3 0.000 0.500 0.500 39 1 ' '
4 0.000 0.750 0.875 541 45 ' '
5 0.250 0.250 0.750 39 1 ' '
6 0.250 0.750 0.250 39 1 ' '
7 0.500 0.250 0.371 541 45 ' '
8 0.500 0.750 0.629 541 45 ' '
9 0.500 0.000 1.000 38 1 ' '
10 0.500 0.500 0.000 38 1 ' '
11 0.750 0.250 0.750 39 1 ' '
12 0.750 0.750 0.250 39 1 ' '
